data_4117585
loop_
_publ_author_name
'Haejin Kim'
'Young Ho Rhee'

_publ_section_title
;
 Stereodefined N,O-Acetals: Pd-Catalyzed Synthesis from Homopropargylic
 Amines and Utility in the Flexible Synthesis of 2,6-Substituted
 Piperidines
;
_journal_name_full 'Journal of the American Chemical Society'
_journal_page_first 4011
_journal_page_last 4014
_journal_paper_doi 10.1021/ja2116298
_journal_volume 134
_journal_year 2012
_chemical_absolute_configuration ad
_chemical_formula_sum 'C25 H33 N O3 S Si'
_chemical_formula_weight 455.67
_chemical_name_systematic
; 
 ? 
;
_space_group_IT_number 5
_symmetry_cell_setting monoclinic
_symmetry_space_group_name_Hall 'C 2y'
_symmetry_space_group_name_H-M 'C 1 2 1'
_atom_sites_solution_hydrogens geom
_atom_sites_solution_primary direct
_atom_sites_solution_secondary difmap
_audit_creation_method SHELXL-97
_cell_angle_alpha 90.00
_cell_angle_beta 117.214(5)
_cell_angle_gamma 90.00
_cell_formula_units_Z 4
_cell_length_a 19.543(2)
_cell_length_b 7.6021(9)
_cell_length_c 19.030(3)
_cell_measurement_reflns_used 9991
_cell_measurement_temperature 100(2)
_cell_measurement_theta_max 34.191
_cell_measurement_theta_min 3.086
_cell_volume 2514.3(6)
_computing_cell_refinement 'Bruker APEX II'
_computing_data_collection 'Bruker APEX II'
_computing_data_reduction 'Bruker SAINT'
_computing_molecular_graphics 'Diamond 3.1'
_computing_publication_material 'Diamond 3.1'
_computing_structure_refinement 'SHELXL-97 (Sheldrick, 1997)'
_computing_structure_solution 'SHELXS-97 (Sheldrick, 1990)'
_diffrn_ambient_temperature 100(2)
_diffrn_measured_fraction_theta_full 0.987
_diffrn_measured_fraction_theta_max 0.987
_diffrn_measurement_device_type 'Bruker APEX II'
_diffrn_radiation_monochromator graphite
_diffrn_radiation_source 'fine-focus sealed tube'
_diffrn_radiation_type MoK\a
_diffrn_radiation_wavelength 0.71073
_diffrn_reflns_av_R_equivalents 0.0319
_diffrn_reflns_av_sigmaI/netI 0.0492
_diffrn_reflns_limit_h_max 30
_diffrn_reflns_limit_h_min -32
_diffrn_reflns_limit_k_max 12
_diffrn_reflns_limit_k_min -12
_diffrn_reflns_limit_l_max 31
_diffrn_reflns_limit_l_min -31
_diffrn_reflns_number 35501
_diffrn_reflns_theta_full 36.68
_diffrn_reflns_theta_max 36.68
_diffrn_reflns_theta_min 1.20
_exptl_absorpt_coefficient_mu 0.202
_exptl_absorpt_correction_T_max 0.9960
_exptl_absorpt_correction_T_min 0.9920
_exptl_absorpt_correction_type empirical
_exptl_absorpt_process_details SADABS
_exptl_crystal_colour colorless
_exptl_crystal_density_diffrn 1.204
_exptl_crystal_description block
_exptl_crystal_F_000 976
_exptl_crystal_size_max 0.04
_exptl_crystal_size_mid 0.03
_exptl_crystal_size_min 0.02
_refine_diff_density_max 0.660
_refine_diff_density_min -0.506
_refine_diff_density_rms 0.137
_refine_ls_abs_structure_details 'Flack H D (1983), Acta Cryst. A39, 876-881'
_refine_ls_abs_structure_Flack 0.04(5)
_refine_ls_extinction_method none
_refine_ls_goodness_of_fit_ref 1.033
_refine_ls_hydrogen_treatment refall
_refine_ls_matrix_type full
_refine_ls_number_parameters 412
_refine_ls_number_reflns 11687
_refine_ls_number_restraints 1
_refine_ls_restrained_S_all 1.033
_refine_ls_R_factor_all 0.0604
_refine_ls_R_factor_gt 0.0443
_refine_ls_shift/su_max 0.001
_refine_ls_shift/su_mean 0.000
_refine_ls_structure_factor_coef Fsqd
_refine_ls_weighting_details 'calc w=1/[\s^2^(Fo^2^)+(0.0663P)^2^+0.0000P] where P=(Fo^2^+2Fc^2^)/3'
_refine_ls_weighting_scheme calc
_refine_ls_wR_factor_gt 0.1052
_refine_ls_wR_factor_ref 0.1165
_reflns_number_gt 9535
_reflns_number_total 11687
_reflns_threshold_expression >2sigma(I)
_cod_data_source_file ja2116298_si_001.cif
_cod_data_source_block c2
_cod_original_sg_symbol_H-M 'C 2'
_cod_database_code 4117585

loop_
_symmetry_equiv_pos_as_xyz
'x, y, z'
'-x, y, -z'
'x+1/2, y+1/2, z'
'-x+1/2, y+1/2, -z'

loop_
_atom_site_label
_atom_site_type_symbol
_atom_site_fract_x
_atom_site_fract_y
_atom_site_fract_z
_atom_site_U_iso_or_equiv
_atom_site_adp_type
_atom_site_occupancy
_atom_site_symmetry_multiplicity
_atom_site_calc_flag
Si1 Si 1.041916(18) 0.48844(5) 0.701813(19) 0.02197(7) Uani 1 1 d
S1 S 0.790840(15) 0.99232(4) 0.691295(17) 0.02153(6) Uani 1 1 d
N1 N 0.86148(6) 0.91668(14) 0.77172(6) 0.02021(19) Uani 1 1 d
O1 O 0.94466(6) 1.05541(14) 0.89334(6) 0.0298(2) Uani 1 1 d
O2 O 0.72698(5) 0.87520(15) 0.67092(6) 0.0285(2) Uani 1 1 d
O3 O 0.78158(6) 1.17553(14) 0.70193(6) 0.0291(2) Uani 1 1 d
C1 C 1.07142(9) 0.2539(2) 0.71662(9) 0.0289(3) Uani 1 1 d
C2 C 1.00743(11) 0.5523(3) 0.59674(10) 0.0375(4) Uani 1 1 d
C3 C 1.12390(9) 0.6313(2) 0.76536(10) 0.0323(3) Uani 1 1 d
C4 C 0.96185(7) 0.51899(17) 0.72594(7) 0.0222(2) Uani 1 1 d
C5 C 0.90814(7) 0.54772(16) 0.73962(7) 0.0205(2) Uani 1 1 d
C6 C 0.84451(7) 0.58701(17) 0.75769(8) 0.0213(2) Uani 1 1 d
C7 C 0.85877(7) 0.74985(16) 0.81017(7) 0.0188(2) Uani 1 1 d
C8 C 0.80223(8) 0.7582(2) 0.84570(9) 0.0243(2) Uani 1 1 d
C9 C 0.81938(7) 0.62820(17) 0.91157(7) 0.0203(2) Uani 1 1 d
C10 C 0.76611(7) 0.5001(2) 0.90538(8) 0.0267(2) Uani 1 1 d
C11 C 0.88774(8) 0.6377(2) 0.98161(8) 0.0257(2) Uani 1 1 d
C12 C 0.78018(9) 0.3866(2) 0.96825(9) 0.0308(3) Uani 1 1 d
C13 C 0.90254(9) 0.5245(2) 1.04433(8) 0.0298(3) Uani 1 1 d
C14 C 0.84838(9) 0.3986(2) 1.03749(9) 0.0298(3) Uani 1 1 d
C15 C 0.82004(6) 0.97856(19) 0.61615(7) 0.0218(2) Uani 1 1 d
C16 C 0.85419(9) 1.1221(2) 0.60029(9) 0.0286(3) Uani 1 1 d
C17 C 0.80641(9) 0.8259(2) 0.57167(9) 0.0304(3) Uani 1 1 d
C18 C 0.87397(9) 1.1126(2) 0.53892(9) 0.0323(3) Uani 1 1 d
C19 C 0.82668(9) 0.8195(2) 0.51057(9) 0.0319(3) Uani 1 1 d
C20 C 0.86000(8) 0.9621(2) 0.49278(7) 0.0264(3) Uani 1 1 d
C21 C 0.87950(11) 0.9552(3) 0.42475(10) 0.0385(4) Uani 1 1 d
C22 C 0.93068(7) 1.02837(16) 0.81489(7) 0.0229(2) Uani 1 1 d
C23 C 1.00044(8) 0.94450(18) 0.81609(8) 0.0246(2) Uani 1 1 d
C24 C 1.06870(9) 0.9407(2) 0.87931(10) 0.0312(3) Uani 1 1 d
C25 C 0.90140(14) 1.1955(3) 0.90290(12) 0.0467(5) Uani 1 1 d
H1A H 1.0901(13) 0.218(3) 0.7673(14) 0.038(5) Uiso 1 1 d
H1B H 1.1108(13) 0.234(3) 0.6993(12) 0.046(6) Uiso 1 1 d
H1C H 1.0283(11) 0.188(3) 0.6798(12) 0.036(5) Uiso 1 1 d
H2A H 1.0477(14) 0.526(3) 0.5838(14) 0.054(7) Uiso 1 1 d
H2B H 0.9632(12) 0.494(4) 0.5574(12) 0.044(5) Uiso 1 1 d
H2C H 0.9942(14) 0.681(4) 0.5878(14) 0.051(6) Uiso 1 1 d
H3A H 1.1032(15) 0.753(4) 0.7467(15) 0.061(7) Uiso 1 1 d
H3B H 1.1591(12) 0.619(3) 0.7463(13) 0.041(6) Uiso 1 1 d
H3C H 1.1376(11) 0.610(3) 0.8122(12) 0.030(5) Uiso 1 1 d
H6A H 0.7936(11) 0.603(3) 0.7086(13) 0.040(6) Uiso 1 1 d
H6B H 0.8354(10) 0.480(3) 0.7856(10) 0.029(4) Uiso 1 1 d
H7 H 0.9086(11) 0.747(3) 0.8514(11) 0.027(4) Uiso 1 1 d
H8A H 0.7519(9) 0.752(2) 0.8044(9) 0.017(4) Uiso 1 1 d
H8B H 0.8064(12) 0.867(3) 0.8657(13) 0.039(5) Uiso 1 1 d
H10 H 0.7183(9) 0.493(3) 0.8551(10) 0.024(4) Uiso 1 1 d
H11 H 0.9239(11) 0.731(3) 0.9876(12) 0.031(5) Uiso 1 1 d
H12 H 0.7422(13) 0.314(3) 0.9651(12) 0.044(6) Uiso 1 1 d
H13 H 0.9529(13) 0.533(3) 1.0927(12) 0.046(6) Uiso 1 1 d
H14 H 0.8589(13) 0.310(3) 1.0822(13) 0.052(6) Uiso 1 1 d
H16 H 0.8584(13) 1.212(3) 0.6225(14) 0.046(6) Uiso 1 1 d
H17 H 0.7789(12) 0.725(3) 0.5791(13) 0.044(6) Uiso 1 1 d
H18 H 0.8919(12) 1.226(3) 0.5270(13) 0.039(5) Uiso 1 1 d
H19 H 0.8184(13) 0.726(3) 0.4816(13) 0.044(6) Uiso 1 1 d
H21A H 0.8483(11) 0.857(3) 0.3868(12) 0.030(5) Uiso 1 1 d
H21B H 0.932(2) 0.943(5) 0.4382(18) 0.089(10) Uiso 1 1 d
H21C H 0.8765(19) 1.058(5) 0.4089(19) 0.087(11) Uiso 1 1 d
H22 H 0.9181(10) 1.139(3) 0.7799(11) 0.026(4) Uiso 1 1 d
H23 H 0.9924(10) 0.894(3) 0.7631(10) 0.022(4) Uiso 1 1 d
H24A H 1.0753(12) 0.992(3) 0.9262(12) 0.042(5) Uiso 1 1 d
H24B H 1.1136(13) 0.887(3) 0.8751(13) 0.044(6) Uiso 1 1 d
H25A H 0.9122(15) 1.196(4) 0.9575(18) 0.063(8) Uiso 1 1 d
H25B H 0.8410(15) 1.189(3) 0.8638(15) 0.056(7) Uiso 1 1 d
H25C H 0.9120(18) 1.288(5) 0.8877(17) 0.070(9) Uiso 1 1 d

loop_
_atom_site_aniso_label
_atom_site_aniso_U_11
_atom_site_aniso_U_22
_atom_site_aniso_U_33
_atom_site_aniso_U_23
_atom_site_aniso_U_13
_atom_site_aniso_U_12
Si1 0.02290(14) 0.02741(16) 0.02083(14) -0.00311(15) 0.01451(12) -0.00168(15)
S1 0.01946(11) 0.02394(13) 0.02182(12) 0.00517(12) 0.00997(9) 0.00449(11)
N1 0.0212(4) 0.0189(4) 0.0205(4) 0.0043(4) 0.0096(4) 0.0012(3)
O1 0.0395(5) 0.0246(5) 0.0228(4) -0.0028(4) 0.0121(4) 0.0054(4)
O2 0.0189(4) 0.0366(5) 0.0298(5) 0.0071(4) 0.0109(4) 0.0006(4)
O3 0.0330(5) 0.0257(5) 0.0319(5) 0.0075(4) 0.0175(4) 0.0119(4)
C1 0.0276(6) 0.0327(7) 0.0313(7) -0.0025(6) 0.0177(6) 0.0021(5)
C2 0.0452(9) 0.0463(10) 0.0269(7) 0.0034(6) 0.0216(7) -0.0043(7)
C3 0.0283(6) 0.0408(8) 0.0339(8) -0.0109(6) 0.0195(6) -0.0096(6)
C4 0.0226(5) 0.0232(6) 0.0230(5) -0.0028(4) 0.0123(4) -0.0021(4)
C5 0.0227(5) 0.0186(5) 0.0221(5) -0.0018(4) 0.0117(4) -0.0019(4)
C6 0.0212(5) 0.0203(5) 0.0270(6) -0.0006(4) 0.0149(5) -0.0018(4)
C7 0.0200(5) 0.0186(5) 0.0214(5) 0.0035(4) 0.0124(4) 0.0033(4)
C8 0.0249(6) 0.0257(6) 0.0303(6) 0.0074(5) 0.0194(5) 0.0078(5)
C9 0.0208(5) 0.0241(5) 0.0209(5) 0.0007(4) 0.0136(4) 0.0032(4)
C10 0.0209(5) 0.0347(6) 0.0258(5) 0.0077(6) 0.0119(4) 0.0018(6)
C11 0.0257(6) 0.0296(6) 0.0227(6) -0.0034(5) 0.0119(5) -0.0028(5)
C12 0.0309(7) 0.0329(7) 0.0341(7) 0.0076(6) 0.0194(6) -0.0010(5)
C13 0.0317(6) 0.0363(8) 0.0185(5) -0.0013(5) 0.0092(5) 0.0026(5)
C14 0.0376(7) 0.0322(7) 0.0235(6) 0.0068(5) 0.0172(5) 0.0082(6)
C15 0.0195(4) 0.0249(6) 0.0186(4) 0.0035(5) 0.0067(4) 0.0016(4)
C16 0.0339(7) 0.0267(7) 0.0295(7) -0.0036(5) 0.0183(6) -0.0069(5)
C17 0.0373(7) 0.0286(7) 0.0242(6) 0.0002(5) 0.0132(6) -0.0071(6)
C18 0.0369(7) 0.0338(8) 0.0321(7) -0.0016(6) 0.0209(6) -0.0091(6)
C19 0.0379(8) 0.0322(7) 0.0239(6) -0.0051(5) 0.0127(6) -0.0043(6)
C20 0.0223(5) 0.0357(8) 0.0197(5) 0.0017(5) 0.0083(4) 0.0019(5)
C21 0.0360(8) 0.0569(13) 0.0261(6) 0.0001(7) 0.0172(6) 0.0003(7)
C22 0.0277(5) 0.0192(6) 0.0196(5) 0.0012(4) 0.0090(4) -0.0009(4)
C23 0.0252(5) 0.0222(6) 0.0261(6) 0.0005(4) 0.0116(5) -0.0058(4)
C24 0.0261(6) 0.0294(7) 0.0344(7) 0.0021(5) 0.0106(5) -0.0045(5)
C25 0.0662(13) 0.0351(9) 0.0361(9) -0.0054(7) 0.0212(9) 0.0184(9)

loop_
_atom_type_symbol
_atom_type_description
_atom_type_scat_dispersion_real
_atom_type_scat_dispersion_imag
_atom_type_scat_source
C C 0.0033 0.0016 'International Tables Vol C Tables 4.2.6.8 and 6.1.1.4'
H H 0.0000 0.0000 'International Tables Vol C Tables 4.2.6.8 and 6.1.1.4'
N N 0.0061 0.0033 'International Tables Vol C Tables 4.2.6.8 and 6.1.1.4'
O O 0.0106 0.0060 'International Tables Vol C Tables 4.2.6.8 and 6.1.1.4'
Si Si 0.0817 0.0704 'International Tables Vol C Tables 4.2.6.8 and 6.1.1.4'
S S 0.1246 0.1234 'International Tables Vol C Tables 4.2.6.8 and 6.1.1.4'

loop_
_geom_angle_atom_site_label_1
_geom_angle_atom_site_label_2
_geom_angle_atom_site_label_3
_geom_angle
C4 Si1 C3 110.12(7)
C4 Si1 C1 108.95(7)
C3 Si1 C1 110.37(8)
C4 Si1 C2 107.74(7)
C3 Si1 C2 109.18(9)
C1 Si1 C2 110.44(8)
O3 S1 O2 119.46(7)
O3 S1 N1 108.59(6)
O2 S1 N1 107.10(6)
O3 S1 C15 106.29(7)
O2 S1 C15 107.89(6)
N1 S1 C15 106.92(6)
C7 N1 C22 116.51(10)
C7 N1 S1 124.21(9)
C22 N1 S1 118.97(8)
C22 O1 C25 114.05(12)
C5 C4 Si1 176.43(12)
C4 C5 C6 178.24(14)
C5 C6 C7 113.36(10)
N1 C7 C6 114.04(10)
N1 C7 C8 112.22(10)
C6 C7 C8 111.49(11)
C9 C8 C7 114.02(11)
C10 C9 C11 118.10(12)
C10 C9 C8 121.00(12)
C11 C9 C8 120.85(13)
C9 C10 C12 120.90(12)
C13 C11 C9 121.43(13)
C14 C12 C10 120.12(14)
C14 C13 C11 119.73(13)
C12 C14 C13 119.71(13)
C16 C15 C17 120.26(13)
C16 C15 S1 119.74(11)
C17 C15 S1 119.97(11)
C15 C16 C18 119.31(14)
C15 C17 C19 119.37(14)
C16 C18 C20 121.58(14)
C20 C19 C17 121.55(15)
C19 C20 C18 117.92(13)
C19 C20 C21 120.95(14)
C18 C20 C21 121.13(14)
O1 C22 N1 110.90(11)
O1 C22 C23 108.26(10)
N1 C22 C23 110.95(10)
C24 C23 C22 123.69(14)

loop_
_geom_bond_atom_site_label_1
_geom_bond_atom_site_label_2
_geom_bond_distance
Si1 C4 1.8359(13)
Si1 C3 1.8540(16)
Si1 C1 1.8552(17)
Si1 C2 1.8590(17)
S1 O3 1.4307(12)
S1 O2 1.4346(11)
S1 N1 1.6268(11)
S1 C15 1.7687(13)
N1 C7 1.4772(16)
N1 C22 1.4861(17)
O1 C22 1.4045(17)
O1 C25 1.422(2)
C4 C5 1.2112(18)
C5 C6 1.4645(18)
C6 C7 1.5340(18)
C7 C8 1.5381(18)
C8 C9 1.5085(19)
C9 C10 1.391(2)
C9 C11 1.3921(18)
C10 C12 1.396(2)
C11 C13 1.390(2)
C12 C14 1.384(2)
C13 C14 1.388(2)
C15 C16 1.383(2)
C15 C17 1.388(2)
C16 C18 1.390(2)
C17 C19 1.390(2)
C18 C20 1.391(2)
C19 C20 1.384(2)
C20 C21 1.508(2)
C22 C23 1.496(2)
C23 C24 1.327(2)
